data_2010572
loop_
_publ_author_name
'Dong, Chune'
'Zhang, Junlong'
'Zhang, Liangfu'
'Yu, Zuolong'

_publ_section_title
;(1<i>R</i>,2<i>R</i>)-1,2-Diphenyl-1,2-bis(8-quinolinesulfonylamino)ethylenediamine--acetone
 (1/1)
;
_journal_issue 1
_journal_name_full 'Acta Crystallographica Section C'
_journal_page_first e21
_journal_page_last e21
_journal_paper_doi 10.1107/S0108270199015991
_journal_volume 56
_journal_year 2000
_chemical_formula_iupac 'C32 H26 N4 O4 S2, C3 H6 O'
_chemical_formula_moiety 'C32 H26 N4 O4 S2, C3 H6 O'
_chemical_formula_sum 'C35 H32 N4 O5 S2'
_chemical_formula_weight 652.77
_chemical_name_systematic
;
(1R,2R)-N,N-bis(8-quinoline sulfonylamino)-1,2-diphenylethylenediamine
acetone (1\1)
;
_space_group_IT_number 4
_symmetry_cell_setting monoclinic
_symmetry_space_group_name_Hall 'P 2yb'
_symmetry_space_group_name_H-M 'P 1 21 1'
_audit_creation_method SHELXL-97
_cell_angle_alpha 90.00
_cell_angle_beta 97.130(10)
_cell_angle_gamma 90.00
_cell_formula_units_Z 2
_cell_length_a 9.717(2)
_cell_length_b 9.4950(10)
_cell_length_c 17.542(3)
_cell_measurement_reflns_used 33
_cell_measurement_temperature 296(2)
_cell_measurement_theta_max 16.51
_cell_measurement_theta_min 3.18
_cell_volume 1606.0(5)
_computing_cell_refinement 'XSCANS (Siemens, 1994)'
_computing_data_collection 'XSCANS (Siemens, 1994)'
_computing_data_reduction 'SHELXTL (Sheldrick, 1994)'
_computing_molecular_graphics 'SHELXTL (Sheldrick, 1994)'
_computing_publication_material 'SHELXTL (Sheldrick, 1994)'
_computing_structure_refinement 'SHELXL97 (Sheldrick, 1997b)'
_computing_structure_solution 'SHELXS97 (Sheldrick, 1997a)'
_diffrn_ambient_temperature 296(2)
_diffrn_measured_fraction_theta_full .999
_diffrn_measured_fraction_theta_max .999
_diffrn_measurement_device_type p4
_diffrn_measurement_method \w
_diffrn_radiation_monochromator graphite
_diffrn_radiation_source 'fine-focus sealed tube'
_diffrn_radiation_type MoK\a
_diffrn_radiation_wavelength .71073
_diffrn_reflns_av_R_equivalents .012
_diffrn_reflns_av_sigmaI/netI .0325
_diffrn_reflns_limit_h_max 12
_diffrn_reflns_limit_h_min -1
_diffrn_reflns_limit_k_max 12
_diffrn_reflns_limit_k_min -1
_diffrn_reflns_limit_l_max 22
_diffrn_reflns_limit_l_min -22
_diffrn_reflns_number 5056
_diffrn_reflns_theta_full 27.00
_diffrn_reflns_theta_max 27
_diffrn_reflns_theta_min 2.11
_diffrn_standards_decay_% 1.42
_diffrn_standards_interval_count 97
_diffrn_standards_number 3
_exptl_absorpt_coefficient_mu .215
_exptl_absorpt_correction_type none
_exptl_crystal_colour colorless
_exptl_crystal_density_diffrn 1.350
_exptl_crystal_density_method 'not measured'
_exptl_crystal_description flake
_exptl_crystal_F_000 684
_exptl_crystal_size_max .48
_exptl_crystal_size_mid .40
_exptl_crystal_size_min .36
_refine_diff_density_max .211
_refine_diff_density_min -.179
_refine_ls_abs_structure_details 'Flack (1983), 433 Friedel pairs'
_refine_ls_abs_structure_Flack -.05(6)
_refine_ls_extinction_coef .0146(11)
_refine_ls_extinction_method SHELXL
_refine_ls_goodness_of_fit_ref .944
_refine_ls_hydrogen_treatment mixed
_refine_ls_matrix_type full
_refine_ls_number_parameters 426
_refine_ls_number_reflns 4159
_refine_ls_number_restraints 1
_refine_ls_restrained_S_all .944
_refine_ls_R_factor_all .0415
_refine_ls_R_factor_gt .0319
_refine_ls_shift/su_max <0.001
_refine_ls_shift/su_mean .000
_refine_ls_structure_factor_coef Fsqd
_refine_ls_weighting_details 'w = 1/[\s^2^(Fo^2^)+(0.0439P)^2^] where P = Fo^2^+2Fc^2^)/3'
_refine_ls_weighting_scheme calc
_refine_ls_wR_factor_ref .0742
_reflns_number_gt 3405
_reflns_number_total 4159
_reflns_threshold_expression I>2\s(I)
_cod_data_source_file qb0144.cif
_cod_data_source_block I
_cod_original_sg_symbol_H-M 'P 21'
_cod_database_code 2010572
_cod_database_fobs_code 2010572

loop_
_symmetry_equiv_pos_as_xyz
'x, y, z'
'-x, y+1/2, -z'

loop_
_atom_site_label
_atom_site_fract_x
_atom_site_fract_y
_atom_site_fract_z
_atom_site_U_iso_or_equiv
_atom_site_adp_type
_atom_site_calc_flag
_atom_site_refinement_flags
_atom_site_occupancy
_atom_site_disorder_assembly
_atom_site_disorder_group
_atom_site_type_symbol
S1 .77133(6) .13569(7) .29480(3) .03750(16) Uani d . 1 . . S
S2 .46361(7) .59288(7) .24829(3) .04496(18) Uani d . 1 . . S
O1 .81699(18) .1436(2) .37498(9) .0511(5) Uani d . 1 . . O
O2 .63801(16) .0750(2) .26972(10) .0504(5) Uani d . 1 . . O
O3 .32708(19) .5603(3) .26519(11) .0649(6) Uani d . 1 . . O
O4 .4834(2) .7064(2) .19724(11) .0638(6) Uani d . 1 . . O
N1 .7677(2) .2949(3) .26177(12) .0373(5) Uani d . 1 . . N
N2 1.0766(2) .1945(3) .29681(12) .0423(5) Uani d . 1 . . N
N3 .5276(2) .4517(3) .21404(13) .0399(5) Uani d . 1 . . N
N4 .5346(2) .3919(2) .37985(12) .0420(5) Uani d . 1 . . N
C1 .8464(3) .2347(4) .06880(16) .0570(8) Uani d . 1 . . C
H1 .7695 .1781 .0541 .068 Uiso calc R 1 . . H
C2 .9575(4) .2344(4) .02586(19) .0795(11) Uani d . 1 . . C
H2 .9554 .1766 -.0171 .095 Uiso calc R 1 . . H
C3 1.0703(4) .3193(4) .0468(2) .0746(11) Uani d . 1 . . C
H3 1.1431 .3210 .0170 .090 Uiso calc R 1 . . H
C4 1.0758(3) .4011(4) .11105(18) .0616(9) Uani d . 1 . . C
H4 1.1536 .4563 .1259 .074 Uiso calc R 1 . . H
C5 .9655(3) .4021(3) .15418(15) .0481(7) Uani d . 1 . . C
H5 .9691 .4591 .1975 .058 Uiso calc R 1 . . H
C6 .8503(3) .3192(3) .13343(13) .0384(6) Uani d . 1 . . C
C7 .7269(2) .3202(3) .17945(13) .0341(6) Uani d . 1 . . C
H7 .6639 .2444 .1598 .041 Uiso calc R 1 . . H
C8 .8923(2) .0335(3) .25102(13) .0369(6) Uani d . 1 . . C
C9 .8478(3) -.0844(3) .21041(16) .0491(7) Uani d . 1 . . C
H9 .7542 -.1077 .2045 .059 Uiso calc R 1 . . H
C10 .9418(4) -.1705(4) .17759(18) .0641(9) Uani d . 1 . . C
H10 .9100 -.2489 .1489 .077 Uiso calc R 1 . . H
C11 1.0787(3) -.1398(4) .18756(18) .0636(9) Uani d . 1 . . C
H11 1.1406 -.2005 .1679 .076 Uiso calc R 1 . . H
C12 1.1292(3) -.0186(4) .22689(15) .0476(7) Uani d . 1 . . C
C13 1.0358(2) .0723(3) .25941(13) .0363(6) Uani d . 1 . . C
C14 1.2098(3) .2253(4) .30157(15) .0541(8) Uani d . 1 . . C
H14 1.2395 .3096 .3251 .065 Uiso calc R 1 . . H
C15 1.3095(3) .1395(5) .27354(17) .0636(9) Uani d . 1 . . C
H15 1.4024 .1659 .2803 .076 Uiso calc R 1 . . H
C16 1.2710(3) .0198(4) .23711(17) .0589(9) Uani d . 1 . . C
H16 1.3368 -.0379 .2186 .071 Uiso calc R 1 . . H
C17 .6778(3) .5524(3) .03745(14) .0526(7) Uani d . 1 . . C
H17 .7598 .5949 .0589 .063 Uiso calc R 1 . . H
C18 .6392(3) .5595(4) -.04114(15) .0603(8) Uani d . 1 . . C
H18 .6952 .6067 -.0720 .072 Uiso calc R 1 . . H
C19 .5200(3) .4979(4) -.07322(14) .0553(8) Uani d . 1 . . C
H19 .4942 .5027 -.1260 .066 Uiso calc R 1 . . H
C20 .4380(3) .4288(5) -.02752(16) .0683(10) Uani d . 1 . . C
H20 .3564 .3863 -.0495 .082 Uiso calc R 1 . . H
C21 .4749(3) .4211(4) .05077(14) .0540(8) Uani d . 1 . . C
H21 .4179 .3740 .0812 .065 Uiso calc R 1 . . H
C22 .5961(2) .4832(3) .08436(13) .0356(5) Uani d . 1 . . C
C23 .6458(2) .4613(3) .16909(12) .0338(5) Uani d . 1 . . C
H23 .7064 .5393 .1883 .041 Uiso calc R 1 . . H
C24 .5654(3) .6295(3) .33742(13) .0409(6) Uani d . 1 . . C
C25 .6184(3) .7616(3) .34956(17) .0524(8) Uani d . 1 . . C
H25 .6031 .8294 .3111 .063 Uiso calc R 1 . . H
C26 .6964(4) .7955(4) .42025(18) .0653(9) Uani d . 1 . . C
H26 .7331 .8855 .4283 .078 Uiso calc R 1 . . H
C27 .7181(3) .6976(4) .47662(18) .0622(9) Uani d . 1 . . C
H27 .7695 .7213 .5231 .075 Uiso calc R 1 . . H
C28 .6639(3) .5600(3) .46587(15) .0487(7) Uani d . 1 . . C
C29 .5862(3) .5236(3) .39472(14) .0404(6) Uani d . 1 . . C
C30 .5557(3) .2990(3) .43453(15) .0505(7) Uani d . 1 . . C
H30 .5220 .2084 .4243 .061 Uiso calc R 1 . . H
C31 .6259(3) .3262(4) .50787(17) .0589(9) Uani d . 1 . . C
H31 .6346 .2562 .5452 .071 Uiso calc R 1 . . H
C32 .6800(3) .4539(4) .52334(15) .0580(8) Uani d . 1 . . C
H32 .7280 .4732 .5714 .070 Uiso calc R 1 . . H
O5 .9053(2) .5499(3) .32269(12) .0704(6) Uani d . 1 . . O
C33 .9916(3) .5811(4) .37568(17) .0598(8) Uani d . 1 . . C
C34 1.0509(4) .7258(5) .3805(2) .0843(12) Uani d . 1 . . C
H34A 1.1350 .7273 .3570 .101 Uiso calc R .001 . . H
H34B 1.0707 .7530 .4335 .101 Uiso calc R .001 . . H
H34C .9854 .7904 .3543 .101 Uiso calc R .001 . . H
C35 1.0382(5) .4750(6) .4339(2) .1198(18) Uani d . 1 . . C
H35A .9856 .3901 .4234 .144 Uiso calc R .001 . . H
H35B 1.0247 .5098 .4838 .144 Uiso calc R .001 . . H
H35C 1.1348 .4555 .4325 .144 Uiso calc R .001 . . H
H1N .834(3) .341(3) .2766(15) .043(9) Uiso d . 1 . . H
H3N .535(3) .390(3) .2437(15) .036(8) Uiso d . 1 . . H

loop_
_atom_site_aniso_label
_atom_site_aniso_U_11
_atom_site_aniso_U_22
_atom_site_aniso_U_33
_atom_site_aniso_U_12
_atom_site_aniso_U_13
_atom_site_aniso_U_23
S1 .0318(3) .0398(4) .0419(3) .0042(3) .0083(2) .0107(3)
S2 .0509(4) .0448(4) .0393(3) .0147(3) .0061(3) .0040(3)
O1 .0535(10) .0607(12) .0403(9) .0161(11) .0111(8) .0147(10)
O2 .0311(8) .0480(12) .0727(11) .0004(9) .0090(8) .0158(11)
O3 .0449(10) .0844(17) .0652(12) .0186(12) .0062(9) -.0043(13)
O4 .1001(16) .0482(13) .0443(10) .0238(13) .0133(11) .0122(10)
N1 .0387(12) .0382(13) .0341(11) -.0002(11) .0012(10) .0028(10)
N2 .0362(11) .0438(13) .0471(11) -.0011(11) .0055(9) .0008(11)
N3 .0497(14) .0369(13) .0340(11) .0040(11) .0085(10) .0043(11)
N4 .0472(13) .0416(13) .0385(11) -.0017(11) .0098(10) .0042(11)
C1 .0639(18) .0533(19) .0555(16) -.0044(17) .0142(15) -.0107(15)
C2 .108(3) .075(3) .063(2) .006(3) .040(2) -.015(2)
C3 .068(2) .083(3) .079(2) .009(2) .0377(19) .007(2)
C4 .0457(17) .077(2) .0638(19) -.0001(17) .0134(14) .0147(19)
C5 .0454(16) .0552(19) .0435(14) -.0019(15) .0047(12) .0054(14)
C6 .0445(14) .0376(14) .0336(12) .0065(12) .0070(11) .0045(11)
C7 .0399(13) .0312(14) .0301(11) -.0007(11) -.0005(10) .0008(10)
C8 .0361(13) .0366(14) .0376(12) .0030(12) .0034(10) .0038(11)
C9 .0475(16) .0473(18) .0518(15) -.0037(14) .0027(13) -.0025(14)
C10 .076(2) .053(2) .0628(19) -.0006(19) .0047(17) -.0224(17)
C11 .066(2) .061(2) .068(2) .0153(19) .0209(17) -.0122(18)
C12 .0423(14) .0588(19) .0434(14) .0093(15) .0115(11) .0027(14)
C13 .0332(12) .0410(15) .0347(11) .0059(12) .0041(9) .0057(12)
C14 .0410(15) .066(2) .0542(16) -.0124(16) .0008(13) .0035(16)
C15 .0311(13) .098(3) .0620(17) -.0035(19) .0072(12) .011(2)
C16 .0419(16) .081(2) .0563(17) .0144(17) .0170(13) .0078(18)
C17 .0607(17) .0518(18) .0433(13) -.0188(16) -.0018(12) .0103(14)
C18 .076(2) .064(2) .0408(13) -.0149(19) .0085(13) .0138(16)
C19 .0639(19) .070(2) .0303(12) .0047(18) -.0013(12) .0014(14)
C20 .0527(18) .103(3) .0452(15) -.017(2) -.0095(13) .0049(19)
C21 .0414(15) .080(2) .0399(14) -.0151(16) .0007(12) .0094(16)
C22 .0390(13) .0327(13) .0349(11) .0029(12) .0028(10) .0026(11)
C23 .0368(13) .0320(13) .0319(11) -.0035(12) .0020(9) .0009(11)
C24 .0476(13) .0413(15) .0361(11) .0025(14) .0143(10) .0012(12)
C25 .070(2) .0404(17) .0508(16) .0020(16) .0221(15) -.0003(14)
C26 .083(2) .0497(19) .065(2) -.0160(19) .0177(18) -.0113(17)
C27 .069(2) .067(2) .0502(16) -.0122(19) .0054(15) -.0164(18)
C28 .0482(16) .058(2) .0411(13) .0009(15) .0103(11) -.0023(14)
C29 .0402(14) .0447(16) .0388(13) .0017(13) .0147(11) .0008(12)
C30 .0544(17) .0473(17) .0511(16) -.0023(15) .0112(14) .0102(14)
C31 .0618(19) .066(2) .0496(17) .0072(18) .0086(15) .0199(16)
C32 .0618(19) .075(2) .0366(14) -.0003(19) .0026(13) .0025(16)
O5 .0738(15) .0680(16) .0654(13) -.0070(13) -.0069(11) -.0121(12)
C33 .0586(18) .065(2) .0538(16) .0028(18) -.0011(14) -.0121(17)
C34 .080(3) .082(3) .085(2) -.022(2) -.013(2) -.001(2)
C35 .170(5) .097(4) .081(3) .056(4) -.027(3) .005(3)

loop_
_atom_type_symbol
_atom_type_description
_atom_type_scat_dispersion_real
_atom_type_scat_dispersion_imag
_atom_type_scat_source
C C .0033 .0016 'International Tables Vol C Tables 4.2.6.8 and 6.1.1.4'
H H .0000 .0000 'International Tables Vol C Tables 4.2.6.8 and 6.1.1.4'
N N .0061 .0033 'International Tables Vol C Tables 4.2.6.8 and 6.1.1.4'
O O .0106 .0060 'International Tables Vol C Tables 4.2.6.8 and 6.1.1.4'
S S .1246 .1234 'International Tables Vol C Tables 4.2.6.8 and 6.1.1.4'

loop_
_geom_angle_atom_site_label_1
_geom_angle_atom_site_label_2
_geom_angle_atom_site_label_3
_geom_angle
O1 S1 O2 118.85(11)
O1 S1 N1 107.16(13)
O2 S1 N1 106.63(12)
O1 S1 C8 108.36(11)
O2 S1 C8 105.63(12)
N1 S1 C8 110.07(11)
O3 S2 O4 119.60(14)
O3 S2 N3 107.82(14)
O4 S2 N3 107.64(12)
O3 S2 C24 106.83(11)
O4 S2 C24 107.45(14)
N3 S2 C24 106.87(12)
C7 N1 S1 119.77(19)
C14 N2 C13 116.3(2)
C23 N3 S2 120.41(19)
C30 N4 C29 117.5(2)
C6 C1 C2 120.0(3)
C3 C2 C1 120.1(3)
C4 C3 C2 120.2(3)
C3 C4 C5 120.0(3)
C6 C5 C4 120.6(3)
C5 C6 C1 119.0(3)
C5 C6 C7 121.4(2)
C1 C6 C7 119.5(2)
N1 C7 C6 112.67(19)
N1 C7 C23 109.10(19)
C6 C7 C23 111.4(2)
C9 C8 C13 120.3(2)
C9 C8 S1 119.4(2)
C13 C8 S1 120.3(2)
C8 C9 C10 120.8(3)
C11 C10 C9 120.1(3)
C10 C11 C12 121.4(3)
C11 C12 C16 123.4(3)
C11 C12 C13 119.7(3)
C16 C12 C13 116.9(3)
N2 C13 C12 123.1(2)
N2 C13 C8 119.2(2)
C12 C13 C8 117.7(2)
N2 C14 C15 124.3(3)
C16 C15 C14 119.9(3)
C15 C16 C12 119.4(3)
C22 C17 C18 120.8(3)
C19 C18 C17 120.3(3)
C18 C19 C20 119.6(2)
C19 C20 C21 120.8(3)
C20 C21 C22 120.3(3)
C17 C22 C21 118.2(2)
C17 C22 C23 120.9(2)
C21 C22 C23 120.6(2)
N3 C23 C22 110.97(19)
N3 C23 C7 107.6(2)
C22 C23 C7 109.12(19)
C25 C24 C29 121.6(2)
C25 C24 S2 118.4(2)
C29 C24 S2 119.9(2)
C24 C25 C26 120.0(3)
C27 C26 C25 120.3(3)
C26 C27 C28 121.0(3)
C27 C28 C29 119.4(3)
C27 C28 C32 123.7(3)
C29 C28 C32 116.8(3)
N4 C29 C24 120.0(2)
N4 C29 C28 122.4(2)
C24 C29 C28 117.6(3)
N4 C30 C31 124.4(3)
C32 C31 C30 119.2(3)
C31 C32 C28 119.6(3)
O5 C33 C35 119.5(4)
O5 C33 C34 119.8(3)
C35 C33 C34 120.7(3)

loop_
_geom_bond_atom_site_label_1
_geom_bond_atom_site_label_2
_geom_bond_site_symmetry_2
_geom_bond_distance
_geom_bond_publ_flag
S1 O1 . 1.4234(17) ?
S1 O2 . 1.4360(19) ?
S1 N1 . 1.617(2) ?
S1 C8 . 1.771(3) ?
S2 O3 . 1.429(2) ?
S2 O4 . 1.429(2) ?
S2 N3 . 1.624(2) ?
S2 C24 . 1.778(3) ?
N1 C7 . 1.469(3) ?
N2 C14 . 1.319(3) ?
N2 C13 . 1.367(3) ?
N3 C23 . 1.474(3) ?
N4 C30 . 1.300(3) ?
N4 C29 . 1.360(3) ?
C1 C6 . 1.386(4) ?
C1 C2 . 1.391(4) ?
C2 C3 . 1.373(5) ?
C3 C4 . 1.365(5) ?
C4 C5 . 1.387(4) ?
C5 C6 . 1.380(4) ?
C6 C7 . 1.526(3) ?
C7 C23 . 1.553(4) ?
C8 C9 . 1.368(4) ?
C8 C13 . 1.432(3) ?
C9 C10 . 1.401(4) ?
C10 C11 . 1.352(4) ?
C11 C12 . 1.399(5) ?
C12 C16 . 1.416(4) ?
C12 C13 . 1.422(4) ?
C14 C15 . 1.401(5) ?
C15 C16 . 1.334(5) ?
C17 C22 . 1.379(3) ?
C17 C18 . 1.385(3) ?
C18 C19 . 1.356(4) ?
C19 C20 . 1.366(4) ?
C20 C21 . 1.377(4) ?
C21 C22 . 1.382(3) ?
C22 C23 . 1.519(3) ?
C24 C25 . 1.362(4) ?
C24 C29 . 1.419(4) ?
C25 C26 . 1.408(4) ?
C26 C27 . 1.355(5) ?
C27 C28 . 1.413(5) ?
C28 C29 . 1.419(4) ?
C28 C32 . 1.420(4) ?
C30 C31 . 1.403(4) ?
C31 C32 . 1.336(5) ?
O5 C33 . 1.209(3) ?
C33 C35 . 1.465(5) ?
C33 C34 . 1.488(5) ?

loop_
_geom_hbond_atom_site_label_D
_geom_hbond_atom_site_label_H
_geom_hbond_atom_site_label_A
_geom_hbond_distance_DH
_geom_hbond_distance_HA
_geom_hbond_distance_DA
_geom_hbond_angle_DHA
N1 H1N O5 .80(3) 2.22(3) 2.905(4) 145(3)
N3 H3N N1 .78(3) 2.42(3) 2.806(3) 112(2)
N3 H3N N4 .78(3) 2.39(3) 2.956(3) 130(3)

loop_
_geom_torsion_atom_site_label_1
_geom_torsion_atom_site_label_2
_geom_torsion_atom_site_label_3
_geom_torsion_atom_site_label_4
_geom_torsion
O1 S1 N1 C7 178.71(18)
O2 S1 N1 C7 -53.0(2)
C8 S1 N1 C7 61.1(2)
O3 S2 N3 C23 160.61(18)
O4 S2 N3 C23 30.3(2)
C24 S2 N3 C23 -84.9(2)
C6 C1 C2 C3 -1.0(5)
C1 C2 C3 C4 2.0(6)
C2 C3 C4 C5 -2.0(6)
C3 C4 C5 C6 1.0(5)
C4 C5 C6 C1 .1(4)
C4 C5 C6 C7 -179.2(3)
C2 C1 C6 C5 -.1(5)
C2 C1 C6 C7 179.2(3)
S1 N1 C7 C6 -90.6(3)
S1 N1 C7 C23 145.18(18)
C5 C6 C7 N1 -52.6(3)
C1 C6 C7 N1 128.2(3)
C5 C6 C7 C23 70.3(3)
C1 C6 C7 C23 -108.9(3)
O1 S1 C8 C9 122.4(2)
O2 S1 C8 C9 -6.0(2)
N1 S1 C8 C9 -120.7(2)
O1 S1 C8 C13 -56.3(2)
O2 S1 C8 C13 175.29(19)
N1 S1 C8 C13 60.5(2)
C13 C8 C9 C10 1.2(4)
S1 C8 C9 C10 -177.5(2)
C8 C9 C10 C11 1.8(5)
C9 C10 C11 C12 -3.5(5)
C10 C11 C12 C16 -178.4(3)
C10 C11 C12 C13 2.1(5)
C14 N2 C13 C12 .0(3)
C14 N2 C13 C8 -179.0(2)
C11 C12 C13 N2 -178.1(2)
C16 C12 C13 N2 2.3(4)
C11 C12 C13 C8 .8(4)
C16 C12 C13 C8 -178.7(2)
C9 C8 C13 N2 176.6(2)
S1 C8 C13 N2 -4.7(3)
C9 C8 C13 C12 -2.4(3)
S1 C8 C13 C12 176.27(18)
C13 N2 C14 C15 -2.3(4)
N2 C14 C15 C16 2.2(5)
C14 C15 C16 C12 .3(4)
C11 C12 C16 C15 178.1(3)
C13 C12 C16 C15 -2.4(4)
C22 C17 C18 C19 -.1(5)
C17 C18 C19 C20 .0(5)
C18 C19 C20 C21 .1(6)
C19 C20 C21 C22 -.2(6)
C18 C17 C22 C21 .0(4)
C18 C17 C22 C23 173.2(3)
C20 C21 C22 C17 .2(5)
C20 C21 C22 C23 -173.0(3)
S2 N3 C23 C22 -88.4(2)
S2 N3 C23 C7 152.26(17)
C17 C22 C23 N3 152.2(3)
C21 C22 C23 N3 -34.8(3)
C17 C22 C23 C7 -89.4(3)
C21 C22 C23 C7 83.6(3)
N1 C7 C23 N3 -56.1(2)
C6 C7 C23 N3 178.87(19)
N1 C7 C23 C22 -176.6(2)
C6 C7 C23 C22 58.4(2)
O3 S2 C24 C25 -116.2(2)
O4 S2 C24 C25 13.3(3)
N3 S2 C24 C25 128.6(2)
O3 S2 C24 C29 61.9(2)
O4 S2 C24 C29 -168.61(19)
N3 S2 C24 C29 -53.3(2)
C29 C24 C25 C26 .2(4)
S2 C24 C25 C26 178.3(2)
C24 C25 C26 C27 -.5(5)
C25 C26 C27 C28 .2(5)
C26 C27 C28 C29 .4(5)
C26 C27 C28 C32 -178.3(3)
C30 N4 C29 C24 -179.5(2)
C30 N4 C29 C28 1.9(4)
C25 C24 C29 N4 -178.3(3)
S2 C24 C29 N4 3.6(3)
C25 C24 C29 C28 .4(4)
S2 C24 C29 C28 -177.69(19)
C27 C28 C29 N4 178.0(3)
C32 C28 C29 N4 -3.2(4)
C27 C28 C29 C24 -.6(4)
C32 C28 C29 C24 178.1(2)
C29 N4 C30 C31 1.0(4)
N4 C30 C31 C32 -2.5(5)
C30 C31 C32 C28 .9(5)
C27 C28 C32 C31 -179.6(3)
C29 C28 C32 C31 1.7(4)
